data_4081932
loop_
_publ_author_name
'Kluge, Tim'
'Bette, Martin'
'R\"uffer, Tobias'
'Bruhn, Clemens'
'Wagner, Christoph'
'Str\"ohl, Dieter'
'Schmidt, J\"urgen'
'Steinborn, Dirk'

_publ_section_title
;
 Activation of Acetyl Ligands through Hydrogen Bonds: A New Way to
 Platinum(II) Complexes Bearing Protonated Iminoacetyl Ligands
;
_journal_issue 23
_journal_name_full Organometallics
_journal_page_first 7090
_journal_paper_doi 10.1021/om400812w
_journal_volume 32
_journal_year 2013
_chemical_formula_moiety 'C10 H12 N2 O3 Pt'
_chemical_formula_sum 'C10 H12 N2 O3 Pt'
_chemical_formula_weight 403.31
_chemical_name_systematic
; 
 ? 
;
_space_group_IT_number 14
_symmetry_cell_setting monoclinic
_symmetry_space_group_name_Hall '-P 2ybc'
_symmetry_space_group_name_H-M 'P 1 21/c 1'
_atom_sites_solution_hydrogens geom
_atom_sites_solution_primary direct
_atom_sites_solution_secondary difmap
_audit_creation_method SHELXL-97
_cell_angle_alpha 90.00
_cell_angle_beta 91.527(3)
_cell_angle_gamma 90.00
_cell_formula_units_Z 8
_cell_length_a 14.2145(4)
_cell_length_b 9.8959(4)
_cell_length_c 15.9473(5)
_cell_measurement_reflns_used 11053
_cell_measurement_temperature 200(2)
_cell_measurement_theta_max 29.605
_cell_measurement_theta_min 1.92
_cell_volume 2242.43(13)
_computing_structure_refinement 'SHELXL-97 (Sheldrick, 1997)'
_computing_structure_solution 'SHELXS-97 (Sheldrick, 1990)'
_diffrn_ambient_temperature 200(2)
_diffrn_measured_fraction_theta_full 0.999
_diffrn_measured_fraction_theta_max 0.999
_diffrn_measurement_device_type IPDS2T
_diffrn_measurement_method 'area detector'
_diffrn_radiation_monochromator graphite
_diffrn_radiation_source 'fine-focus sealed tube'
_diffrn_radiation_type MoK\a
_diffrn_radiation_wavelength 0.71073
_diffrn_reflns_av_R_equivalents 0.0771
_diffrn_reflns_av_sigmaI/netI 0.0381
_diffrn_reflns_limit_h_max 18
_diffrn_reflns_limit_h_min -16
_diffrn_reflns_limit_k_max 12
_diffrn_reflns_limit_k_min -12
_diffrn_reflns_limit_l_max 20
_diffrn_reflns_limit_l_min -20
_diffrn_reflns_number 30955
_diffrn_reflns_theta_full 27.00
_diffrn_reflns_theta_max 27.00
_diffrn_reflns_theta_min 2.80
_exptl_absorpt_coefficient_mu 12.508
_exptl_absorpt_correction_T_max 0.22066
_exptl_absorpt_correction_T_min 0.06141
_exptl_absorpt_correction_type multi-scan
_exptl_absorpt_process_details 'Spek, A.L. (2003), J.Appl.Cryst. 36, 7-13'
_exptl_crystal_colour orange
_exptl_crystal_density_diffrn 2.389
_exptl_crystal_density_method 'not measured'
_exptl_crystal_description plate
_exptl_crystal_F_000 1504
_exptl_crystal_size_max 0.5
_exptl_crystal_size_mid 0.38
_exptl_crystal_size_min 0.11
_refine_diff_density_max 1.040
_refine_diff_density_min -0.882
_refine_diff_density_rms 0.108
_refine_ls_extinction_coef 0.00150(5)
_refine_ls_extinction_expression Fc^*^=kFc[1+0.001xFc^2^\l^3^/sin(2\q)]^-1/4^
_refine_ls_extinction_method SHELXL
_refine_ls_goodness_of_fit_ref 0.986
_refine_ls_hydrogen_treatment constr
_refine_ls_matrix_type full
_refine_ls_number_parameters 294
_refine_ls_number_reflns 4880
_refine_ls_number_restraints 0
_refine_ls_restrained_S_all 0.986
_refine_ls_R_factor_all 0.0265
_refine_ls_R_factor_gt 0.0201
_refine_ls_shift/su_max 0.002
_refine_ls_shift/su_mean 0.000
_refine_ls_structure_factor_coef Fsqd
_refine_ls_weighting_details 'calc w=1/[\s^2^(Fo^2^)+(0.0181P)^2^+0.0000P] where P=(Fo^2^+2Fc^2^)/3'
_refine_ls_weighting_scheme calc
_refine_ls_wR_factor_gt 0.0413
_refine_ls_wR_factor_ref 0.0427
_reflns_number_gt 4331
_reflns_number_total 4880
_reflns_threshold_expression >2sigma(I)
_cod_data_source_file om400812w_si_003.cif
_cod_data_source_block c:\i2t0403
_cod_original_sg_symbol_H-M P21/c
_cod_database_code 4081932

loop_
_symmetry_equiv_pos_as_xyz
'x, y, z'
'-x, y+1/2, -z+1/2'
'-x, -y, -z'
'x, -y-1/2, z-1/2'

loop_
_atom_site_label
_atom_site_type_symbol
_atom_site_fract_x
_atom_site_fract_y
_atom_site_fract_z
_atom_site_U_iso_or_equiv
_atom_site_adp_type
_atom_site_occupancy
_atom_site_symmetry_multiplicity
_atom_site_calc_flag
_atom_site_refinement_flags
C1 C 0.1525(3) 0.7004(3) -0.1092(2) 0.0365(8) Uani 1 1 d .
C2 C 0.1509(4) 0.6342(3) -0.1938(3) 0.0485(11) Uani 1 1 d .
H2 H 0.1996 0.6744 -0.2283 0.058 Uiso 1 1 calc R
H4 H 0.0891 0.6477 -0.2212 0.058 Uiso 1 1 calc R
H3 H 0.1630 0.5372 -0.1873 0.058 Uiso 1 1 calc R
C3 C 0.0872(3) 0.9221(3) -0.2103(2) 0.0384(9) Uani 1 1 d .
C4 C 0.1621(4) 0.9763(4) -0.2659(3) 0.0542(12) Uani 1 1 d .
H5 H 0.2152 0.9133 -0.2661 0.065 Uiso 1 1 calc R
H7 H 0.1835 1.0643 -0.2448 0.065 Uiso 1 1 calc R
H6 H 0.1363 0.9865 -0.3232 0.065 Uiso 1 1 calc R
C5 C 0.1384(3) 0.9936(3) 0.0821(2) 0.0370(8) Uani 1 1 d .
H8 H 0.1479 0.9967 0.1413 0.044 Uiso 1 1 calc R
C6 C 0.1113(3) 1.1137(3) 0.0329(2) 0.0325(7) Uani 1 1 d .
C7 C 0.1032(3) 1.2400(4) 0.0701(3) 0.0410(9) Uani 1 1 d .
H9 H 0.1143 1.2517 0.1286 0.049 Uiso 1 1 calc R
C8 C 0.0785(3) 1.3483(4) 0.0191(3) 0.0448(10) Uani 1 1 d .
H10 H 0.0737 1.4364 0.0424 0.054 Uiso 1 1 calc R
C9 C 0.0608(3) 1.3282(3) -0.0654(3) 0.0391(8) Uani 1 1 d .
H11 H 0.0431 1.4016 -0.1008 0.047 Uiso 1 1 calc R
C10 C 0.0693(3) 1.1993(3) -0.0977(2) 0.0363(8) Uani 1 1 d .
H12 H 0.0564 1.1851 -0.1558 0.044 Uiso 1 1 calc R
C11 C 0.6507(3) 0.7194(4) -0.0856(3) 0.0419(9) Uani 1 1 d .
C12 C 0.6534(3) 0.5683(4) -0.0739(3) 0.0476(10) Uani 1 1 d .
H14 H 0.7029 0.5449 -0.0325 0.057 Uiso 1 1 calc R
H16 H 0.6666 0.5248 -0.1276 0.057 Uiso 1 1 calc R
H15 H 0.5924 0.5369 -0.0542 0.057 Uiso 1 1 calc R
C13 C 0.6063(3) 0.7030(3) 0.0874(2) 0.0376(8) Uani 1 1 d .
C14 C 0.6892(4) 0.6606(4) 0.1422(3) 0.0514(11) Uani 1 1 d .
H17 H 0.7420 0.6365 0.1070 0.062 Uiso 1 1 calc R
H19 H 0.6717 0.5823 0.1761 0.062 Uiso 1 1 calc R
H18 H 0.7077 0.7355 0.1794 0.062 Uiso 1 1 calc R
C15 C 0.6247(3) 1.1385(4) -0.0400(3) 0.0437(9) Uani 1 1 d .
H20 H 0.6275 1.2191 -0.0721 0.052 Uiso 1 1 calc R
C16 C 0.6076(3) 1.1416(4) 0.0495(3) 0.0404(9) Uani 1 1 d .
C17 C 0.5971(3) 1.2589(4) 0.0938(3) 0.0495(10) Uani 1 1 d .
H21 H 0.6018 1.3437 0.0663 0.059 Uiso 1 1 calc R
C18 C 0.5796(3) 1.2537(4) 0.1784(3) 0.0543(12) Uani 1 1 d .
H22 H 0.5728 1.3347 0.2096 0.065 Uiso 1 1 calc R
C19 C 0.5722(4) 1.1296(4) 0.2170(3) 0.0526(11) Uani 1 1 d .
H23 H 0.5585 1.1236 0.2749 0.063 Uiso 1 1 calc R
C20 C 0.5853(3) 1.0127(4) 0.1693(3) 0.0439(9) Uani 1 1 d .
H24 H 0.5816 0.9269 0.1957 0.053 Uiso 1 1 calc R
N1 N 0.1483(2) 0.8846(3) 0.0402(2) 0.0354(7) Uani 1 1 d .
N2 N 0.0952(2) 1.0937(3) -0.0497(2) 0.0327(6) Uani 1 1 d .
N3 N 0.6356(2) 1.0226(3) -0.0735(2) 0.0397(7) Uani 1 1 d .
N4 N 0.6030(2) 1.0188(3) 0.0877(2) 0.0361(7) Uani 1 1 d .
O1 O 0.1727(2) 0.7715(2) 0.08408(18) 0.0461(7) Uani 1 1 d .
H1 H 0.1773 0.7060 0.0509 0.069 Uiso 1 1 calc R
O2 O 0.1748(2) 0.6276(2) -0.04837(19) 0.0470(7) Uani 1 1 d .
O3 O 0.0076(3) 0.9042(3) -0.2400(2) 0.0587(9) Uani 1 1 d .
O4 O 0.6502(2) 1.0180(3) -0.15744(18) 0.0509(7) Uani 1 1 d .
H13 H 0.6564 0.9373 -0.1725 0.076 Uiso 1 1 calc R
O5 O 0.6653(3) 0.7621(3) -0.15658(19) 0.0549(8) Uani 1 1 d .
O6 O 0.5308(2) 0.6489(3) 0.0976(2) 0.0562(8) Uani 1 1 d .
Pt1 Pt 0.120765(10) 0.892222(11) -0.090137(8) 0.02946(5) Uani 1 1 d .
Pt2 Pt 0.625166(10) 0.851107(13) 0.004990(9) 0.03290(5) Uani 1 1 d .

loop_
_atom_site_aniso_label
_atom_site_aniso_U_11
_atom_site_aniso_U_22
_atom_site_aniso_U_33
_atom_site_aniso_U_23
_atom_site_aniso_U_13
_atom_site_aniso_U_12
C1 0.032(2) 0.0340(15) 0.044(2) 0.0022(14) -0.0012(17) 0.0004(15)
C2 0.066(3) 0.0344(16) 0.044(2) -0.0056(14) -0.005(2) 0.0071(18)
C3 0.050(3) 0.0324(15) 0.0328(19) 0.0000(13) -0.0036(18) 0.0092(16)
C4 0.078(4) 0.049(2) 0.035(2) 0.0057(16) 0.003(2) -0.006(2)
C5 0.035(2) 0.0463(18) 0.0291(19) 0.0031(14) -0.0044(16) -0.0031(16)
C6 0.0316(19) 0.0338(15) 0.0321(19) -0.0004(13) -0.0002(16) -0.0047(14)
C7 0.041(2) 0.0431(18) 0.039(2) -0.0087(15) 0.0011(18) 0.0005(17)
C8 0.041(2) 0.0381(17) 0.055(3) -0.0062(16) 0.001(2) 0.0024(16)
C9 0.038(2) 0.0351(16) 0.044(2) 0.0003(14) 0.0018(18) 0.0038(15)
C10 0.037(2) 0.0370(16) 0.034(2) 0.0016(14) -0.0022(17) 0.0039(15)
C11 0.035(2) 0.056(2) 0.036(2) -0.0044(16) 0.0051(17) 0.0010(17)
C12 0.053(3) 0.0487(19) 0.041(2) -0.0094(16) 0.008(2) 0.003(2)
C13 0.044(2) 0.0419(17) 0.0271(18) 0.0000(14) 0.0072(17) 0.0038(17)
C14 0.057(3) 0.057(2) 0.041(2) 0.0097(17) 0.004(2) 0.008(2)
C15 0.037(2) 0.0446(18) 0.049(3) 0.0081(16) -0.0011(19) -0.0017(17)
C16 0.032(2) 0.0448(18) 0.045(2) -0.0006(15) 0.0033(18) -0.0004(16)
C17 0.041(2) 0.0451(19) 0.063(3) -0.0027(18) 0.000(2) -0.0005(18)
C18 0.042(3) 0.054(2) 0.068(3) -0.020(2) 0.003(2) 0.003(2)
C19 0.051(3) 0.063(2) 0.044(3) -0.0131(18) 0.007(2) 0.004(2)
C20 0.042(2) 0.0502(19) 0.039(2) -0.0038(16) 0.0054(19) 0.0010(18)
N1 0.0339(17) 0.0349(13) 0.0370(18) 0.0084(11) -0.0054(14) -0.0009(12)
N2 0.0319(17) 0.0321(13) 0.0342(16) -0.0018(11) 0.0013(14) -0.0002(12)
N3 0.0347(18) 0.0503(16) 0.0343(18) 0.0088(13) 0.0079(15) -0.0007(14)
N4 0.0314(17) 0.0422(14) 0.0348(17) -0.0041(12) 0.0045(14) -0.0026(13)
O1 0.059(2) 0.0394(12) 0.0397(16) 0.0124(10) -0.0083(14) 0.0014(12)
O2 0.062(2) 0.0340(11) 0.0446(17) 0.0054(10) -0.0048(15) 0.0045(12)
O3 0.053(2) 0.081(2) 0.0416(18) -0.0064(14) -0.0148(16) 0.0134(17)
O4 0.060(2) 0.0604(15) 0.0328(15) 0.0085(12) 0.0071(14) 0.0018(15)
O5 0.067(2) 0.0653(17) 0.0326(16) 0.0003(12) 0.0118(15) 0.0068(16)
O6 0.050(2) 0.0624(17) 0.057(2) 0.0109(14) 0.0100(16) -0.0103(15)
Pt1 0.03028(8) 0.02922(6) 0.02878(8) 0.00222(4) -0.00152(5) -0.00002(5)
Pt2 0.02901(8) 0.04033(8) 0.02948(8) 0.00114(5) 0.00328(6) -0.00053(5)

loop_
_atom_type_symbol
_atom_type_description
_atom_type_scat_dispersion_real
_atom_type_scat_dispersion_imag
_atom_type_scat_source
C C 0.0033 0.0016 'International Tables Vol C Tables 4.2.6.8 and 6.1.1.4'
H H 0.0000 0.0000 'International Tables Vol C Tables 4.2.6.8 and 6.1.1.4'
N N 0.0061 0.0033 'International Tables Vol C Tables 4.2.6.8 and 6.1.1.4'
O O 0.0106 0.0060 'International Tables Vol C Tables 4.2.6.8 and 6.1.1.4'
Pt Pt -1.7033 8.3905 'International Tables Vol C Tables 4.2.6.8 and 6.1.1.4'

loop_
_geom_angle_atom_site_label_1
_geom_angle_atom_site_label_2
_geom_angle_atom_site_label_3
_geom_angle
O2 C1 C2 116.5(3)
O2 C1 Pt1 119.4(3)
C2 C1 Pt1 124.0(3)
C1 C2 H2 109.5
C1 C2 H4 109.5
H2 C2 H4 109.5
C1 C2 H3 109.5
H2 C2 H3 109.5
H4 C2 H3 109.5
O3 C3 C4 118.9(4)
O3 C3 Pt1 123.2(3)
C4 C3 Pt1 117.8(3)
C3 C4 H5 109.5
C3 C4 H7 109.5
H5 C4 H7 109.5
C3 C4 H6 109.5
H5 C4 H6 109.5
H7 C4 H6 109.5
N1 C5 C6 115.7(3)
N1 C5 H8 122.2
C6 C5 H8 122.2
N2 C6 C7 122.4(3)
N2 C6 C5 116.1(3)
C7 C6 C5 121.5(4)
C8 C7 C6 118.0(4)
C8 C7 H9 121.0
C6 C7 H9 121.0
C9 C8 C7 119.9(3)
C9 C8 H10 120.1
C7 C8 H10 120.1
C8 C9 C10 118.8(3)
C8 C9 H11 120.6
C10 C9 H11 120.6
N2 C10 C9 122.2(4)
N2 C10 H12 118.9
C9 C10 H12 118.9
O5 C11 C12 116.7(3)
O5 C11 Pt2 118.8(3)
C12 C11 Pt2 124.5(3)
C11 C12 H14 109.5
C11 C12 H16 109.5
H14 C12 H16 109.5
C11 C12 H15 109.5
H14 C12 H15 109.5
H16 C12 H15 109.5
O6 C13 C14 118.6(4)
O6 C13 Pt2 123.2(3)
C14 C13 Pt2 118.1(3)
C13 C14 H17 109.5
C13 C14 H19 109.5
H17 C14 H19 109.5
C13 C14 H18 109.5
H17 C14 H18 109.5
H19 C14 H18 109.5
N3 C15 C16 117.1(3)
N3 C15 H20 121.5
C16 C15 H20 121.5
N4 C16 C17 121.3(4)
N4 C16 C15 115.5(3)
C17 C16 C15 123.2(4)
C16 C17 C18 119.9(4)
C16 C17 H21 120.1
C18 C17 H21 120.1
C17 C18 C19 119.2(4)
C17 C18 H22 120.4
C19 C18 H22 120.4
C18 C19 C20 118.6(5)
C18 C19 H23 120.7
C20 C19 H23 120.7
N4 C20 C19 121.7(4)
N4 C20 H24 119.2
C19 C20 H24 119.2
C5 N1 O1 117.0(3)
C5 N1 Pt1 117.8(2)
O1 N1 Pt1 125.1(2)
C10 N2 C6 118.7(3)
C10 N2 Pt1 127.2(3)
C6 N2 Pt1 114.0(2)
C15 N3 O4 117.7(3)
C15 N3 Pt2 117.5(3)
O4 N3 Pt2 124.8(2)
C20 N4 C16 119.3(3)
C20 N4 Pt2 126.8(3)
C16 N4 Pt2 113.9(3)
N1 O1 H1 109.5
N3 O4 H13 109.5
C1 Pt1 C3 92.58(15)
C1 Pt1 N1 94.60(14)
C3 Pt1 N1 172.65(12)
C1 Pt1 N2 170.83(14)
C3 Pt1 N2 96.52(12)
N1 Pt1 N2 76.33(11)
C11 Pt2 C13 91.54(16)
C11 Pt2 N3 94.53(15)
C13 Pt2 N3 173.39(14)
C11 Pt2 N4 170.46(14)
C13 Pt2 N4 97.98(13)
N3 Pt2 N4 76.00(12)

loop_
_geom_bond_atom_site_label_1
_geom_bond_atom_site_label_2
_geom_bond_distance
C1 O2 1.242(5)
C1 C2 1.500(6)
C1 Pt1 1.977(3)
C2 H2 0.9800
C2 H4 0.9800
C2 H3 0.9800
C3 O3 1.227(5)
C3 C4 1.503(6)
C3 Pt1 1.984(4)
C4 H5 0.9800
C4 H7 0.9800
C4 H6 0.9800
C5 N1 1.279(5)
C5 C6 1.470(5)
C5 H8 0.9500
C6 N2 1.346(5)
C6 C7 1.390(5)
C7 C8 1.384(5)
C7 H9 0.9500
C8 C9 1.380(6)
C8 H10 0.9500
C9 C10 1.382(5)
C9 H11 0.9500
C10 N2 1.340(4)
C10 H12 0.9500
C11 O5 1.232(5)
C11 C12 1.507(5)
C11 Pt2 1.986(4)
C12 H14 0.9800
C12 H16 0.9800
C12 H15 0.9800
C13 O6 1.215(5)
C13 C14 1.508(6)
C13 Pt2 1.991(4)
C14 H17 0.9800
C14 H19 0.9800
C14 H18 0.9800
C15 N3 1.277(5)
C15 C16 1.455(6)
C15 H20 0.9500
C16 N4 1.363(5)
C16 C17 1.368(5)
C17 C18 1.379(7)
C17 H21 0.9500
C18 C19 1.380(6)
C18 H22 0.9500
C19 C20 1.400(5)
C19 H23 0.9500
C20 N4 1.332(5)
C20 H24 0.9500
N1 O1 1.361(3)
N1 Pt1 2.105(3)
N2 Pt1 2.130(3)
N3 O4 1.360(4)
N3 Pt2 2.116(3)
N4 Pt2 2.148(3)
O1 H1 0.8400
O4 H13 0.8400

loop_
_geom_torsion_atom_site_label_1
_geom_torsion_atom_site_label_2
_geom_torsion_atom_site_label_3
_geom_torsion_atom_site_label_4
_geom_torsion
N1 C5 C6 N2 3.4(5)
N1 C5 C6 C7 -176.5(4)
N2 C6 C7 C8 -0.7(6)
C5 C6 C7 C8 179.3(4)
C6 C7 C8 C9 1.4(6)
C7 C8 C9 C10 -0.7(7)
C8 C9 C10 N2 -0.8(6)
N3 C15 C16 N4 -1.5(6)
N3 C15 C16 C17 178.3(4)
N4 C16 C17 C18 -1.2(7)
C15 C16 C17 C18 179.0(4)
C16 C17 C18 C19 -0.6(7)
C17 C18 C19 C20 1.8(7)
C18 C19 C20 N4 -1.2(7)
C6 C5 N1 O1 -179.6(3)
C6 C5 N1 Pt1 -1.8(5)
C9 C10 N2 C6 1.5(6)
C9 C10 N2 Pt1 -175.5(3)
C7 C6 N2 C10 -0.8(6)
C5 C6 N2 C10 179.3(4)
C7 C6 N2 Pt1 176.6(3)
C5 C6 N2 Pt1 -3.3(4)
C16 C15 N3 O4 179.0(4)
C16 C15 N3 Pt2 1.1(5)
C19 C20 N4 C16 -0.6(7)
C19 C20 N4 Pt2 179.9(3)
C17 C16 N4 C20 1.8(6)
C15 C16 N4 C20 -178.4(4)
C17 C16 N4 Pt2 -178.6(3)
C15 C16 N4 Pt2 1.2(5)
O2 C1 Pt1 C3 -176.0(4)
C2 C1 Pt1 C3 3.5(4)
O2 C1 Pt1 N1 2.4(4)
C2 C1 Pt1 N1 -178.0(4)
O3 C3 Pt1 C1 89.2(3)
C4 C3 Pt1 C1 -94.1(3)
O3 C3 Pt1 N2 -91.9(3)
C4 C3 Pt1 N2 84.8(3)
C5 N1 Pt1 C1 178.7(3)
O1 N1 Pt1 C1 -3.7(3)
C5 N1 Pt1 N2 0.1(3)
O1 N1 Pt1 N2 177.7(3)
C10 N2 Pt1 C3 -2.8(4)
C6 N2 Pt1 C3 -180.0(3)
C10 N2 Pt1 N1 179.0(3)
C6 N2 Pt1 N1 1.8(3)
O5 C11 Pt2 C13 177.8(4)
C12 C11 Pt2 C13 -2.1(4)
O5 C11 Pt2 N3 0.4(4)
C12 C11 Pt2 N3 -179.5(4)
O6 C13 Pt2 C11 -88.1(4)
C14 C13 Pt2 C11 94.7(3)
O6 C13 Pt2 N4 92.6(3)
C14 C13 Pt2 N4 -84.6(3)
C15 N3 Pt2 C11 -179.2(3)
O4 N3 Pt2 C11 3.0(3)
C15 N3 Pt2 N4 -0.3(3)
O4 N3 Pt2 N4 -178.1(3)
C20 N4 Pt2 C13 1.8(4)
C16 N4 Pt2 C13 -177.8(3)
C20 N4 Pt2 N3 179.1(4)
C16 N4 Pt2 N3 -0.5(3)
